data_4342607
loop_
_publ_author_name
'Herv\'e, Alexandre'
'Bouzidi, Yamina'
'Berthet, Jean-Claude'
'Belkhiri, Lotfi'
'Thu\'ery, Pierre'
'Boucekkine, Abdou'
'Ephritikhine, Michel'

_publ_section_title
;
 U(III)-CN versus U(IV)-NC Coordination in Tris(silylamide) Complexes.
;
_journal_issue 5
_journal_name_full 'Inorganic chemistry'
_journal_page_first 2474
_journal_paper_doi 10.1021/acs.inorgchem.5b00034
_journal_volume 54
_journal_year 2015
_chemical_absolute_configuration ad
_chemical_formula_sum 'C19 H54 N4 Si6 U'
_chemical_formula_weight 745.23
_space_group_IT_number 161
_symmetry_cell_setting trigonal
_symmetry_space_group_name_Hall 'R 3 -2"c'
_symmetry_space_group_name_H-M 'R 3 c :H'
_atom_sites_solution_hydrogens geom
_atom_sites_solution_primary direct
_atom_sites_solution_secondary difmap
_audit_creation_method SHELXL-97
_cell_angle_alpha 90.00
_cell_angle_beta 90.00
_cell_angle_gamma 120.00
_cell_formula_units_Z 6
_cell_length_a 18.4684(6)
_cell_length_b 18.4684(6)
_cell_length_c 16.9719(10)
_cell_measurement_reflns_used 42748
_cell_measurement_temperature 150(2)
_cell_measurement_theta_max 30.50
_cell_measurement_theta_min 2.21
_cell_volume 5013.3(4)
_computing_cell_refinement 'HKL2000 (Otwinowski & Minor, 1997)'
_computing_data_collection 'COLLECT (Nonius, 1998)'
_computing_data_reduction 'HKL2000 (Otwinowski & Minor, 1997)'
_computing_molecular_graphics 'SHELXTL (Sheldrick, 2008)'
_computing_publication_material 'SHELXTL (Sheldrick, 2008); PLATON (Spek, 2003)'
_computing_structure_refinement 'SHELXL-97 (Sheldrick, 2008)'
_computing_structure_solution 'SHELXS-97 (Sheldrick, 2008)'
_diffrn_ambient_temperature 150(2)
_diffrn_measured_fraction_theta_full 0.999
_diffrn_measured_fraction_theta_max 0.999
_diffrn_measurement_device_type 'Nonius Kappa-CCD area-detector diffractometer'
_diffrn_measurement_method 'two \f and three \w scans with 2\% steps (344 frames)'
_diffrn_radiation_monochromator graphite
_diffrn_radiation_source 'fine-focus sealed tube'
_diffrn_radiation_type MoK\a
_diffrn_radiation_wavelength 0.71073
_diffrn_reflns_av_R_equivalents 0.0470
_diffrn_reflns_av_unetI/netI 0.0665
_diffrn_reflns_limit_h_max 26
_diffrn_reflns_limit_h_min -26
_diffrn_reflns_limit_k_max 22
_diffrn_reflns_limit_k_min -22
_diffrn_reflns_limit_l_max 24
_diffrn_reflns_limit_l_min -23
_diffrn_reflns_number 42748
_diffrn_reflns_theta_full 30.50
_diffrn_reflns_theta_max 30.50
_diffrn_reflns_theta_min 2.21
_diffrn_standards_decay_% 0
_diffrn_standards_interval_time 0
_diffrn_standards_number 0
_exptl_absorpt_coefficient_mu 5.085
_exptl_absorpt_correction_T_max 0.737
_exptl_absorpt_correction_T_min 0.515
_exptl_absorpt_correction_type multi-scan
_exptl_absorpt_process_details 'SCALEPACK (Otwinowski & Minor, 1997)'
_exptl_crystal_colour 'translucent light pink'
_exptl_crystal_density_diffrn 1.481
_exptl_crystal_density_method 'not measured'
_exptl_crystal_description platelet
_exptl_crystal_F_000 2232
_exptl_crystal_size_max 0.16
_exptl_crystal_size_mid 0.14
_exptl_crystal_size_min 0.06
_refine_diff_density_max 2.050
_refine_diff_density_min -1.235
_refine_diff_density_rms 0.130
_refine_ls_abs_structure_details 'Flack H D (1983), Acta Cryst. A39, 876-881'
_refine_ls_abs_structure_Flack -0.022(9)
_refine_ls_extinction_method none
_refine_ls_goodness_of_fit_ref 0.936
_refine_ls_hydrogen_treatment constr
_refine_ls_matrix_type full
_refine_ls_number_parameters 98
_refine_ls_number_reflns 3391
_refine_ls_number_restraints 1
_refine_ls_restrained_S_all 0.936
_refine_ls_R_factor_all 0.0753
_refine_ls_R_factor_gt 0.0381
_refine_ls_shift/su_max 0.000
_refine_ls_shift/su_mean 0.000
_refine_ls_structure_factor_coef Fsqd
_refine_ls_weighting_details 'calc w=1/[\s^2^(Fo^2^)+(0.0389P)^2^] where P=(Fo^2^+2Fc^2^)/3'
_refine_ls_weighting_scheme calc
_refine_ls_wR_factor_gt 0.0716
_refine_ls_wR_factor_ref 0.0793
_reflns_number_gt 2255
_reflns_number_total 3391
_reflns_threshold_expression >2sigma(I)
_cod_data_source_file ic5b00034_si_001.cif
_cod_data_source_block 2
_cod_original_cell_volume 5013.3(5)
_cod_original_sg_symbol_H-M 'R 3 c'
_cod_database_code 4342607

loop_
_symmetry_equiv_pos_as_xyz
'x, y, z'
'-y, x-y, z'
'-x+y, -x, z'
'-y, -x, z+1/2'
'-x+y, y, z+1/2'
'x, x-y, z+1/2'
'x+2/3, y+1/3, z+1/3'
'-y+2/3, x-y+1/3, z+1/3'
'-x+y+2/3, -x+1/3, z+1/3'
'-y+2/3, -x+1/3, z+5/6'
'-x+y+2/3, y+1/3, z+5/6'
'x+2/3, x-y+1/3, z+5/6'
'x+1/3, y+2/3, z+2/3'
'-y+1/3, x-y+2/3, z+2/3'
'-x+y+1/3, -x+2/3, z+2/3'
'-y+1/3, -x+2/3, z+7/6'
'-x+y+1/3, y+2/3, z+7/6'
'x+1/3, x-y+2/3, z+7/6'

loop_
_atom_site_label
_atom_site_type_symbol
_atom_site_fract_x
_atom_site_fract_y
_atom_site_fract_z
_atom_site_U_iso_or_equiv
_atom_site_adp_type
_atom_site_occupancy
_atom_site_symmetry_multiplicity
_atom_site_calc_flag
_atom_site_refinement_flags
U1 U 1.0000 1.0000 0.51683(4) 0.03392(9) Uani 1 3 d S
Si1 Si 0.80555(13) 0.91031(10) 0.43471(10) 0.0303(4) Uani 1 1 d .
Si2 Si 0.82391(8) 0.81425(8) 0.57114(9) 0.0310(3) Uani 1 1 d .
N1 N 1.0000 1.0000 0.6569(5) 0.0441(19) Uani 1 3 d S
N2 N 0.8661(2) 0.8997(2) 0.5076(2) 0.0274(8) Uani 1 1 d .
C1 C 1.0000 1.0000 0.7228(7) 0.048(2) Uani 1 3 d S
C2 C 0.8699(3) 1.0146(3) 0.3861(3) 0.0424(13) Uani 1 1 d .
H2A H 0.9201 1.0186 0.3652 0.064 Uiso 1 1 calc R
H2B H 0.8842 1.0582 0.4241 0.064 Uiso 1 1 calc R
H2C H 0.8383 1.0204 0.3441 0.064 Uiso 1 1 calc R
C3 C 0.7088(3) 0.9043(3) 0.4757(4) 0.0422(13) Uani 1 1 d .
H3A H 0.7239 0.9467 0.5152 0.063 Uiso 1 1 calc R
H3B H 0.6743 0.8502 0.4989 0.063 Uiso 1 1 calc R
H3C H 0.6787 0.9129 0.4341 0.063 Uiso 1 1 calc R
C4 C 0.7734(3) 0.8323(3) 0.3542(3) 0.0369(12) Uani 1 1 d .
H4A H 0.7374 0.7774 0.3749 0.055 Uiso 1 1 calc R
H4B H 0.8221 0.8346 0.3315 0.055 Uiso 1 1 calc R
H4C H 0.7442 0.8446 0.3144 0.055 Uiso 1 1 calc R
C5 C 0.7750(4) 0.8322(4) 0.6588(3) 0.0495(14) Uani 1 1 d .
H5A H 0.7324 0.8441 0.6421 0.074 Uiso 1 1 calc R
H5B H 0.8168 0.8787 0.6883 0.074 Uiso 1 1 calc R
H5C H 0.7505 0.7830 0.6912 0.074 Uiso 1 1 calc R
C6 C 0.9073(4) 0.7918(5) 0.6048(5) 0.0402(18) Uani 1 1 d .
H6A H 0.9545 0.8424 0.6237 0.060 Uiso 1 1 calc R
H6B H 0.9243 0.7703 0.5615 0.060 Uiso 1 1 calc R
H6C H 0.8858 0.7512 0.6464 0.060 Uiso 1 1 calc R
C7 C 0.7427(3) 0.7166(3) 0.5215(3) 0.0416(14) Uani 1 1 d .
H7A H 0.7658 0.7072 0.4746 0.062 Uiso 1 1 calc R
H7B H 0.6955 0.7225 0.5080 0.062 Uiso 1 1 calc R
H7C H 0.7253 0.6700 0.5566 0.062 Uiso 1 1 calc R

loop_
_atom_site_aniso_label
_atom_site_aniso_U_11
_atom_site_aniso_U_22
_atom_site_aniso_U_33
_atom_site_aniso_U_23
_atom_site_aniso_U_13
_atom_site_aniso_U_12
U1 0.02884(10) 0.02884(10) 0.04407(17) 0.000 0.000 0.01442(5)
Si1 0.0274(8) 0.0303(8) 0.0301(9) 0.0014(7) -0.0029(6) 0.0122(7)
Si2 0.0289(6) 0.0321(7) 0.0310(7) 0.0035(6) 0.0025(6) 0.0145(6)
N1 0.044(3) 0.044(3) 0.044(5) 0.000 0.000 0.0221(15)
N2 0.029(2) 0.028(2) 0.027(2) -0.0019(17) -0.0017(17) 0.0151(17)
C1 0.047(4) 0.047(4) 0.050(7) 0.000 0.000 0.0236(18)
C2 0.042(3) 0.040(3) 0.037(3) -0.002(2) -0.014(2) 0.015(3)
C3 0.042(3) 0.045(3) 0.050(4) 0.002(3) -0.002(3) 0.029(3)
C4 0.039(3) 0.037(3) 0.037(3) -0.004(2) -0.008(2) 0.020(2)
C5 0.055(4) 0.059(4) 0.040(3) 0.005(3) 0.007(3) 0.033(3)
C6 0.040(4) 0.040(4) 0.045(4) 0.005(3) 0.004(3) 0.023(3)
C7 0.039(3) 0.031(3) 0.044(3) 0.006(2) -0.002(3) 0.009(2)

loop_
_atom_type_symbol
_atom_type_description
_atom_type_scat_dispersion_real
_atom_type_scat_dispersion_imag
_atom_type_scat_source
C C 0.0033 0.0016 'International Tables Vol C Tables 4.2.6.8 and 6.1.1.4'
H H 0.0000 0.0000 'International Tables Vol C Tables 4.2.6.8 and 6.1.1.4'
N N 0.0061 0.0033 'International Tables Vol C Tables 4.2.6.8 and 6.1.1.4'
Si Si 0.0817 0.0704 'International Tables Vol C Tables 4.2.6.8 and 6.1.1.4'
U U -9.6767 9.6646 'International Tables Vol C Tables 4.2.6.8 and 6.1.1.4'

loop_
_geom_angle_atom_site_label_1
_geom_angle_atom_site_label_2
_geom_angle_atom_site_label_3
_geom_angle
_geom_angle_site_symmetry_1
_geom_angle_site_symmetry_3
N2 U1 N2 119.52(3) 3_675 .
N2 U1 N2 119.51(3) 3_675 2_765
N2 U1 N2 119.51(3) . 2_765
N2 U1 N1 94.02(10) 3_675 .
N2 U1 N1 94.02(10) . .
N2 U1 N1 94.02(10) 2_765 .
N2 Si1 C4 114.2(2) . .
N2 Si1 C3 112.2(2) . .
C4 Si1 C3 107.7(3) . .
N2 Si1 C2 108.4(2) . .
C4 Si1 C2 105.4(3) . .
C3 Si1 C2 108.7(2) . .
N2 Si2 C5 111.8(2) . .
N2 Si2 C6 110.2(3) . .
C5 Si2 C6 108.8(3) . .
N2 Si2 C7 112.0(2) . .
C5 Si2 C7 107.8(3) . .
C6 Si2 C7 105.9(3) . .
Si2 N2 Si1 121.3(2) . .
Si1 C2 H2A 109.5 . .
Si1 C2 H2B 109.5 . .
H2A C2 H2B 109.5 . .
Si1 C2 H2C 109.5 . .
H2A C2 H2C 109.5 . .
H2B C2 H2C 109.5 . .
Si1 C3 H3A 109.5 . .
Si1 C3 H3B 109.5 . .
H3A C3 H3B 109.5 . .
Si1 C3 H3C 109.5 . .
H3A C3 H3C 109.5 . .
H3B C3 H3C 109.5 . .
Si1 C4 H4A 109.5 . .
Si1 C4 H4B 109.5 . .
H4A C4 H4B 109.5 . .
Si1 C4 H4C 109.5 . .
H4A C4 H4C 109.5 . .
H4B C4 H4C 109.5 . .
Si2 C5 H5A 109.5 . .
Si2 C5 H5B 109.5 . .
H5A C5 H5B 109.5 . .
Si2 C5 H5C 109.5 . .
H5A C5 H5C 109.5 . .
H5B C5 H5C 109.5 . .
Si2 C6 H6A 109.5 . .
Si2 C6 H6B 109.5 . .
H6A C6 H6B 109.5 . .
Si2 C6 H6C 109.5 . .
H6A C6 H6C 109.5 . .
H6B C6 H6C 109.5 . .
Si2 C7 H7A 109.5 . .
Si2 C7 H7B 109.5 . .
H7A C7 H7B 109.5 . .
Si2 C7 H7C 109.5 . .
H7A C7 H7C 109.5 . .
H7B C7 H7C 109.5 . .

loop_
_geom_bond_atom_site_label_1
_geom_bond_atom_site_label_2
_geom_bond_distance
_geom_bond_site_symmetry_2
U1 N2 2.234(4) 3_675
U1 N2 2.234(4) .
U1 N2 2.234(4) 2_765
U1 N1 2.378(9) .
Si1 N2 1.743(4) .
Si1 C4 1.855(5) .
Si1 C3 1.868(5) .
Si1 C2 1.874(5) .
Si2 N2 1.741(4) .
Si2 C5 1.854(6) .
Si2 C6 1.872(6) .
Si2 C7 1.873(5) .
N1 C1 1.118(15) .
C2 H2A 0.9600 .
C2 H2B 0.9600 .
C2 H2C 0.9600 .
C3 H3A 0.9600 .
C3 H3B 0.9600 .
C3 H3C 0.9600 .
C4 H4A 0.9600 .
C4 H4B 0.9600 .
C4 H4C 0.9600 .
C5 H5A 0.9600 .
C5 H5B 0.9600 .
C5 H5C 0.9600 .
C6 H6A 0.9600 .
C6 H6B 0.9600 .
C6 H6C 0.9600 .
C7 H7A 0.9600 .
C7 H7B 0.9600 .
C7 H7C 0.9600 .
